data_4511869
loop_
_publ_author_name
'Miyake, Ryosuke'
'Nakagawa, Yuki'
'Hase, Mariko'

_publ_section_title
;
 Selective Thermal Elongation of Metal--Metal Distances in the
 Two-Dimensional Assembly of Ag(I) Ions Templated by Assembled Peptide
 Ligands
;
_journal_issue 10
_journal_name_full 'Crystal Growth &amp; Design'
_journal_page_first 4882
_journal_paper_doi 10.1021/cg5009347
_journal_volume 14
_journal_year 2014
_chemical_absolute_configuration ad
_chemical_formula_sum 'C7 H11 Ag2 N3 O5'
_chemical_formula_weight 432.93
_space_group_crystal_system monoclinic
_space_group_IT_number 4
_space_group_name_Hall 'P 2yb'
_space_group_name_H-M_alt 'P 1 21 1'
_symmetry_space_group_name_Hall 'P 2yb'
_symmetry_space_group_name_H-M 'P 1 21 1'
_atom_sites_solution_hydrogens geom
_cell_angle_alpha 90
_cell_angle_beta 103.221(2)
_cell_angle_gamma 90
_cell_formula_units_Z 2
_cell_length_a 4.8117(7)
_cell_length_b 19.917(3)
_cell_length_c 5.5101(8)
_cell_measurement_temperature 173
_cell_volume 514.06(13)
_computing_cell_refinement 'SAINT V8.32B (Bruker AXS)'
_computing_data_collection 'Bruker SMART APEXII ULTRA'
_computing_data_reduction 'SAINT V8.32B (Bruker AXS)'
_computing_molecular_graphics 'XSHELL V6.3.1 (Bruker AXS)'
_computing_publication_material 'Generate Report (Bruker AXS)'
_computing_structure_refinement 'SHELXL-2013 (Sheldrick, 2013)'
_computing_structure_solution 'SHELXS-97 (Sheldrick, 1997)'
_diffrn_ambient_temperature 173
_diffrn_detector_area_resol_mean 8.333
_diffrn_measured_fraction_theta_full 0.989
_diffrn_measured_fraction_theta_max 0.989
_diffrn_measurement_device_type 'Bruker D8 goniometer'
_diffrn_measurement_method 'omega scans'
_diffrn_radiation_monochromator 'multilayered conforcal mirror'
_diffrn_radiation_type MoK\a
_diffrn_radiation_wavelength 0.71073
_diffrn_reflns_av_R_equivalents 0.0172
_diffrn_reflns_limit_h_max 6
_diffrn_reflns_limit_h_min -5
_diffrn_reflns_limit_k_max 22
_diffrn_reflns_limit_k_min -27
_diffrn_reflns_limit_l_max 6
_diffrn_reflns_limit_l_min -7
_diffrn_reflns_number 3571
_diffrn_reflns_theta_full 29.12
_diffrn_reflns_theta_max 29.12
_diffrn_reflns_theta_min 2.04
_diffrn_source 'rotating-anode X-ray tube'
_diffrn_source_type 'Bruker Tourbo X-ray Source'
_exptl_absorpt_coefficient_mu 3.824
_exptl_absorpt_correction_T_max 0.96
_exptl_absorpt_correction_T_min 0.82
_exptl_absorpt_correction_type empirical
_exptl_absorpt_process_details 'SADABS V2012/1 (Bruker AXS)'
_exptl_crystal_colour colorless
_exptl_crystal_density_diffrn 2.797
_exptl_crystal_density_method 'not measured'
_exptl_crystal_description plate
_exptl_crystal_F_000 416
_exptl_crystal_size_max 0.055
_exptl_crystal_size_mid 0.023
_exptl_crystal_size_min 0.010
_refine_diff_density_max 1.194
_refine_diff_density_min -0.744
_refine_ls_abs_structure_details
;
Flack x determined using 876 quotients [(I+)-(I-)]/[(I+)+(I-)]
(Parsons and Flack (2004), Acta Cryst. A60, s61).
;
_refine_ls_abs_structure_Flack 0.02(3)
_refine_ls_extinction_method none
_refine_ls_goodness_of_fit_ref 1.056
_refine_ls_hydrogen_treatment constr
_refine_ls_matrix_type full
_refine_ls_number_parameters 154
_refine_ls_number_reflns 2230
_refine_ls_number_restraints 1
_refine_ls_restrained_S_all 1.056
_refine_ls_R_factor_all 0.0262
_refine_ls_R_factor_gt 0.0239
_refine_ls_shift/su_max 0.000
_refine_ls_shift/su_mean 0.000
_refine_ls_structure_factor_coef Fsqd
_refine_ls_weighting_details 'w=1/[\s^2^(Fo^2^)+(0.0191P)^2^+0.5027P] where P=(Fo^2^+2Fc^2^)/3'
_refine_ls_weighting_scheme calc
_refine_ls_wR_factor_gt 0.0501
_refine_ls_wR_factor_ref 0.0509
_reflns_number_gt 2109
_reflns_number_total 2230
_reflns_threshold_expression 'I > 2\s(I)'
_cod_data_source_file cg5009347_si_001.cif
_cod_data_source_block p21_173K_again
_cod_depositor_comments 'Adding full bibliography for 4511859--4511871.cif.'
_cod_database_code 4511869

loop_
_space_group_symop_operation_xyz
'x, y, z'
'-x, y+1/2, -z'

loop_
_atom_site_type_symbol
_atom_site_label
_atom_site_fract_x
_atom_site_fract_y
_atom_site_fract_z
_atom_site_U_iso_or_equiv
_atom_site_adp_type
_atom_site_calc_flag
_atom_site_refinement_flags_adp
_atom_site_refinement_flags_posn
_atom_site_occupancy
Ag Ag1 0.21272(9) 0.85773(2) 0.42947(8) 0.02174(11) Uani d . . 1
Ag Ag2 -0.43754(9) 0.86693(2) -0.00840(8) 0.02269(11) Uani d . . 1
C C1 -0.0234(12) 0.7560(3) 0.0261(11) 0.0164(11) Uani d . . 1
C C2 0.1419(13) 0.6942(3) 0.1442(12) 0.0172(12) Uani d . . 1
H H2A 0.0194 0.654 0.1024 0.021 Uiso calc U R 1
H H2B 0.3114 0.688 0.0731 0.021 Uiso calc U R 1
C C3 0.2381(11) 0.7004(3) 0.4265(10) 0.0128(11) Uani d . . 1
H H3 0.0667 0.7046 0.4995 0.015 Uiso calc U R 1
C C4 0.4037(11) 0.6372(3) 0.5277(11) 0.0144(10) Uani d . . 1
C C5 0.3878(12) 0.5249(3) 0.6948(11) 0.0148(11) Uani d . . 1
H H5 0.5681 0.5202 0.6351 0.018 Uiso calc U R 1
C C6 0.4689(14) 0.5258(3) 0.9781(13) 0.0192(13) Uani d . . 1
H H6A 0.5817 0.5667 1.0357 0.023 Uiso calc U R 1
H H6B 0.2936 0.5272 1.0432 0.023 Uiso calc U R 1
C C7 0.1957(11) 0.4651(3) 0.5915(11) 0.0140(11) Uani d . . 1
N N1 0.4196(10) 0.7602(2) 0.4923(10) 0.0150(10) Uani d . . 1
H H1A 0.5703 0.7586 0.3965 0.018 Uiso calc U R 1
H H1B 0.5156 0.757 0.6711 0.018 Uiso calc U R 1
N N2 0.2535(10) 0.5880(3) 0.5962(10) 0.0167(10) Uani d . . 1
H H2 0.069 0.5934 0.5821 0.02 Uiso calc U R 1
N N3 0.6377(11) 0.4658(3) 1.0767(10) 0.0195(11) Uani d . . 1
H H3A 0.7032 0.4715 1.2594 0.023 Uiso calc U R 1
H H3B 0.8102 0.4655 1.0073 0.023 Uiso calc U R 1
O O1 0.0604(10) 0.7891(3) -0.1335(9) 0.0323(12) Uani d . . 1
O O2 -0.2444(10) 0.7711(3) 0.1056(10) 0.0295(11) Uani d . . 1
O O3 0.6627(8) 0.6327(2) 0.5402(10) 0.0293(11) Uani d . . 1
O O4 0.2626(11) 0.4291(3) 0.4326(10) 0.0411(14) Uani d . . 1
O O5 -0.0206(9) 0.4563(2) 0.6798(9) 0.0245(10) Uani d . . 1

loop_
_atom_site_aniso_label
_atom_site_aniso_U_11
_atom_site_aniso_U_22
_atom_site_aniso_U_33
_atom_site_aniso_U_12
_atom_site_aniso_U_13
_atom_site_aniso_U_23
Ag1 0.02302(19) 0.0119(2) 0.0270(2) 0.00471(18) -0.00116(16) -0.00228(19)
Ag2 0.0251(2) 0.0158(2) 0.0245(2) 0.00505(19) 0.00028(16) -0.0029(2)
C1 0.013(3) 0.020(3) 0.014(3) 0.000(2) -0.003(2) -0.003(2)
C2 0.018(3) 0.013(3) 0.020(3) 0.002(2) 0.002(2) -0.001(2)
C3 0.009(2) 0.010(3) 0.020(3) 0.0011(19) 0.004(2) 0.003(2)
C4 0.012(2) 0.012(3) 0.020(3) 0.001(2) 0.004(2) 0.002(2)
C5 0.013(2) 0.011(3) 0.020(3) 0.001(2) 0.003(2) 0.003(2)
C6 0.020(3) 0.013(3) 0.023(3) 0.002(2) 0.003(3) -0.001(2)
C7 0.013(3) 0.012(3) 0.018(3) 0.000(2) 0.005(2) 0.000(2)
N1 0.014(2) 0.008(2) 0.021(3) 0.0009(19) -0.0017(19) -0.0001(19)
N2 0.010(2) 0.015(2) 0.027(3) 0.0050(17) 0.008(2) 0.0107(19)
N3 0.020(2) 0.022(3) 0.015(3) -0.001(2) 0.000(2) 0.003(2)
O1 0.034(3) 0.042(3) 0.024(2) 0.011(2) 0.013(2) 0.016(2)
O2 0.026(2) 0.020(3) 0.049(3) 0.010(2) 0.021(2) 0.015(2)
O3 0.0086(18) 0.019(2) 0.062(3) 0.0048(17) 0.011(2) 0.018(2)
O4 0.035(3) 0.049(4) 0.044(3) -0.016(2) 0.019(3) -0.025(3)
O5 0.017(2) 0.023(3) 0.036(3) -0.0083(19) 0.012(2) -0.007(2)

loop_
_atom_type_symbol
_atom_type_description
_atom_type_scat_dispersion_real
_atom_type_scat_dispersion_imag
_atom_type_scat_source
C C 0.0033 0.0016 'International Tables Vol C Tables 4.2.6.8 and 6.1.1.4'
H H 0.0000 0.0000 'International Tables Vol C Tables 4.2.6.8 and 6.1.1.4'
N N 0.0061 0.0033 'International Tables Vol C Tables 4.2.6.8 and 6.1.1.4'
O O 0.0106 0.0060 'International Tables Vol C Tables 4.2.6.8 and 6.1.1.4'
Ag Ag -0.8971 1.1015 'International Tables Vol C Tables 4.2.6.8 and 6.1.1.4'

loop_
_geom_angle_atom_site_label_1
_geom_angle_atom_site_label_2
_geom_angle_atom_site_label_3
_geom_angle_site_symmetry_1
_geom_angle_site_symmetry_3
_geom_angle
N1 Ag1 O5 . 2_556 172.62(19)
N1 Ag1 Ag2 . 1_656 76.99(13)
O5 Ag1 Ag2 2_556 1_656 108.18(13)
N1 Ag1 Ag2 . 1_655 82.67(14)
O5 Ag1 Ag2 2_556 1_655 90.16(11)
Ag2 Ag1 Ag2 1_656 1_655 118.20(2)
O2 Ag2 N3 . 2_556 173.0(2)
O2 Ag2 Ag1 . 1_454 109.31(15)
N3 Ag2 Ag1 2_556 1_454 76.69(14)
O2 Ag2 Ag1 . 1_455 89.75(12)
N3 Ag2 Ag1 2_556 1_455 84.03(14)
Ag1 Ag2 Ag1 1_454 1_455 118.20(2)
O1 C1 O2 . . 123.4(6)
O1 C1 C2 . . 120.6(6)
O2 C1 C2 . . 116.0(5)
C3 C2 C1 . . 112.1(5)
C3 C2 H2A . . 109.2
C1 C2 H2A . . 109.2
C3 C2 H2B . . 109.2
C1 C2 H2B . . 109.2
H2A C2 H2B . . 107.9
N1 C3 C2 . . 110.0(5)
N1 C3 C4 . . 110.3(4)
C2 C3 C4 . . 108.5(5)
N1 C3 H3 . . 109.3
C2 C3 H3 . . 109.3
C4 C3 H3 . . 109.3
O3 C4 N2 . . 122.6(5)
O3 C4 C3 . . 121.1(5)
N2 C4 C3 . . 116.2(5)
N2 C5 C6 . . 111.1(5)
N2 C5 C7 . . 110.6(5)
C6 C5 C7 . . 112.4(5)
N2 C5 H5 . . 107.5
C6 C5 H5 . . 107.5
C7 C5 H5 . . 107.5
N3 C6 C5 . . 111.0(5)
N3 C6 H6A . . 109.4
C5 C6 H6A . . 109.4
N3 C6 H6B . . 109.4
C5 C6 H6B . . 109.4
H6A C6 H6B . . 108.0
O4 C7 O5 . . 124.7(6)
O4 C7 C5 . . 118.9(5)
O5 C7 C5 . . 116.5(5)
C3 N1 Ag1 . . 117.4(3)
C3 N1 H1A . . 108.0
Ag1 N1 H1A . . 108.0
C3 N1 H1B . . 108.0
Ag1 N1 H1B . . 108.0
H1A N1 H1B . . 107.2
C4 N2 C5 . . 121.4(5)
C4 N2 H2 . . 119.3
C5 N2 H2 . . 119.3
C6 N3 Ag2 . 2_546 118.8(4)
C6 N3 H3A . . 107.6
Ag2 N3 H3A 2_546 . 107.6
C6 N3 H3B . . 107.6
Ag2 N3 H3B 2_546 . 107.6
H3A N3 H3B . . 107.0
C1 O2 Ag2 . . 116.6(4)
C7 O5 Ag1 . 2_546 110.6(4)

loop_
_geom_bond_atom_site_label_1
_geom_bond_atom_site_label_2
_geom_bond_site_symmetry_2
_geom_bond_distance
Ag1 N1 . 2.173(5)
Ag1 O5 2_556 2.195(5)
Ag1 Ag2 1_656 3.1742(7)
Ag1 Ag2 1_655 3.2471(7)
Ag2 O2 . 2.153(5)
Ag2 N3 2_556 2.187(6)
Ag2 Ag1 1_454 3.1742(7)
Ag2 Ag1 1_455 3.2471(7)
C1 O1 . 1.238(7)
C1 O2 . 1.275(7)
C1 C2 . 1.527(8)
C2 C3 . 1.523(8)
C2 H2A . 0.99
C2 H2B . 0.99
C3 N1 . 1.473(7)
C3 C4 . 1.525(8)
C3 H3 . 1.0
C4 O3 . 1.236(6)
C4 N2 . 1.324(7)
C5 N2 . 1.460(7)
C5 C6 . 1.520(8)
C5 C7 . 1.535(8)
C5 H5 . 1.0
C6 N3 . 1.476(8)
C6 H6A . 0.99
C6 H6B . 0.99
C7 O4 . 1.231(7)
C7 O5 . 1.258(7)
N1 H1A . 0.99
N1 H1B . 0.99
N2 H2 . 0.88
N3 Ag2 2_546 2.186(5)
N3 H3A . 0.99
N3 H3B . 0.99
O5 Ag1 2_546 2.195(5)
